data_2221493
loop_
_publ_author_name
'Jia, Chun-Man'
'Yuan, Wen-Bing'
'Lin, Qiang'
'Zhang, Qi'
'Pei, Jie'

_publ_section_title
Bis(\m-<i>N</i>-benzyl-<i>N</i>-tetradecyldithiocarbamato-\k^2^<i>S</i>:<i>S</i>')bis[(<i>N</i>-benzyl-<i>N</i>-tetradecyldithiocarbamato-\k^2^<i>S</i>,<i>S</i>')zinc(II)]
_journal_coeditor_code SI2160
_journal_issue 4
_journal_name_full 'Acta Crystallographica Section E'
_journal_page_first m471
_journal_paper_doi 10.1107/S1600536809011155
_journal_volume 65
_journal_year 2009
_chemical_formula_iupac '[Zn2 (C22 H36 N1 S2)4]'
_chemical_formula_moiety 'C88 H144 N4 S8 Zn2'
_chemical_formula_sum 'C88 H144 N4 S8 Zn2'
_chemical_formula_weight 1645.29
_chemical_name_systematic
;
Bis(\m-<i>N</i>-benzyl-<i>N</i>-tetradecyldithiocarbamato-
\k^2^<i>S</i>:<i>S</i>')bis[(<i>N</i>-benzyl-<i>N</i>-
tetradecyldithiocarbamato-\k^2^<i>S</i>,<i>S</i>')zinc(II)]
;
_space_group_IT_number 2
_symmetry_cell_setting triclinic
_symmetry_space_group_name_Hall '-P 1'
_symmetry_space_group_name_H-M 'P -1'
_atom_sites_solution_hydrogens geom
_atom_sites_solution_primary direct
_atom_sites_solution_secondary difmap
_audit_creation_method SHELXL-97
_cell_angle_alpha 85.645(4)
_cell_angle_beta 76.913(4)
_cell_angle_gamma 73.263(4)
_cell_formula_units_Z 1
_cell_length_a 11.0070(10)
_cell_length_b 11.6400(10)
_cell_length_c 18.818(2)
_cell_measurement_reflns_used 6628
_cell_measurement_temperature 153(2)
_cell_measurement_theta_max 27.48
_cell_measurement_theta_min 3.04
_cell_volume 2248.7(4)
_computing_cell_refinement 'RAPID-AUTO (Rigaku, 2004)'
_computing_data_collection 'RAPID-AUTO (Rigaku, 2004)'
_computing_data_reduction 'RAPID-AUTO (Rigaku, 2004)'
_computing_molecular_graphics 'SHELXTL (Sheldrick, 2008)'
_computing_publication_material 'SHELXTL (Sheldrick, 2008) and PLATON (Spek, 2009)'
_computing_structure_refinement 'SHELXL97 (Sheldrick, 2008)'
_computing_structure_solution 'SHELXS97 (Sheldrick, 2008)'
_diffrn_ambient_temperature 153(2)
_diffrn_detector_area_resol_mean 28.5714
_diffrn_measured_fraction_theta_full 0.980
_diffrn_measured_fraction_theta_max 0.980
_diffrn_measurement_device_type 'Rigaku SPIDER'
_diffrn_measurement_method \w
_diffrn_radiation_monochromator graphite
_diffrn_radiation_source 'Rotating Anode'
_diffrn_radiation_type MoK\a
_diffrn_radiation_wavelength 0.71073
_diffrn_reflns_av_R_equivalents 0.0238
_diffrn_reflns_av_sigmaI/netI 0.0401
_diffrn_reflns_limit_h_max 13
_diffrn_reflns_limit_h_min -13
_diffrn_reflns_limit_k_max 13
_diffrn_reflns_limit_k_min -13
_diffrn_reflns_limit_l_max 22
_diffrn_reflns_limit_l_min -22
_diffrn_reflns_number 15746
_diffrn_reflns_theta_full 25.25
_diffrn_reflns_theta_max 25.25
_diffrn_reflns_theta_min 3.04
_diffrn_standards_decay_% 0
_diffrn_standards_interval_count 0
_diffrn_standards_interval_time 0
_diffrn_standards_number 0
_exptl_absorpt_coefficient_mu 0.763
_exptl_absorpt_correction_T_max 0.9276
_exptl_absorpt_correction_T_min 0.7335
_exptl_absorpt_correction_type empirical
_exptl_absorpt_process_details '(ABSCOR; Higashi, 1995)'
_exptl_crystal_colour white
_exptl_crystal_density_diffrn 1.215
_exptl_crystal_density_method 'not measured'
_exptl_crystal_description claviform
_exptl_crystal_F_000 888
_exptl_crystal_size_max 0.43
_exptl_crystal_size_mid 0.10
_exptl_crystal_size_min 0.10
_refine_diff_density_max 0.369
_refine_diff_density_min -0.252
_refine_ls_extinction_method none
_refine_ls_goodness_of_fit_ref 1.007
_refine_ls_hydrogen_treatment constr
_refine_ls_matrix_type full
_refine_ls_number_parameters 462
_refine_ls_number_reflns 7979
_refine_ls_number_restraints 0
_refine_ls_restrained_S_all 1.007
_refine_ls_R_factor_all 0.0432
_refine_ls_R_factor_gt 0.0368
_refine_ls_shift/su_max 0.001
_refine_ls_shift/su_mean 0.000
_refine_ls_structure_factor_coef Fsqd
_refine_ls_weighting_details 'w=1/[\s^2^(Fo^2^)+(0.0466P)^2^+0.22P] where P=(Fo^2^+2Fc^2^)/3'
_refine_ls_weighting_scheme calc
_refine_ls_wR_factor_gt 0.0834
_refine_ls_wR_factor_ref 0.0874
_reflns_number_gt 7057
_reflns_number_total 7979
_reflns_threshold_expression I>2\s(I)
_cod_data_source_file si2160.cif
_cod_data_source_block I
_cod_depositor_comments
;
The following automatic conversions were performed:
'_symmetry_cell_setting' value 'Triclinic' changed to 'triclinic'
according to '/home/saulius/struct/CIF-dictionaries/cif_core.dic'
dictionary named 'cif_core.dic' version 2.4.1 from 2010-06-29.

Automatic conversion script
Id: cif_fix_enum 1527 2010-12-29 10:47:43Z saulius 

The following automatic conversions were performed:

'_symmetry_cell_setting' value 'Triclinic' changed to 'triclinic'
according to /home/saulius/struct/CIF-dictionaries/cif_core.dic
dictionary named 'cif_core.dic' version 2.4.1 from 2010-06-29.

Automatic conversion script
Id: cif_fix_values 1715 2011-07-08 13:25:40Z adriana 
;
_cod_database_code 2221493
_cod_database_fobs_code 2221493

loop_
_symmetry_equiv_pos_as_xyz
'x, y, z'
'-x, -y, -z'

loop_
_atom_site_type_symbol
_atom_site_label
_atom_site_fract_x
_atom_site_fract_y
_atom_site_fract_z
_atom_site_U_iso_or_equiv
_atom_site_adp_type
_atom_site_calc_flag
_atom_site_refinement_flags
_atom_site_occupancy
_atom_site_disorder_assembly
_atom_site_disorder_group
Zn Zn1 0.83591(2) 0.04989(2) 0.478389(13) 0.02398(8) Uani d . 1 . .
S S1 0.62087(5) 0.16828(5) 0.46274(3) 0.02492(13) Uani d . 1 . .
S S2 0.69528(5) 0.01501(5) 0.58593(3) 0.02590(13) Uani d . 1 . .
S S3 0.97178(5) 0.16703(4) 0.49421(3) 0.02298(12) Uani d . 1 . .
S S4 0.94700(5) -0.05478(5) 0.37081(3) 0.02584(13) Uani d . 1 . .
N N1 0.44801(16) 0.12946(15) 0.58110(9) 0.0223(4) Uani d . 1 . .
N N2 0.83787(15) 0.23154(14) 0.63025(9) 0.0220(4) Uani d . 1 . .
C C1 0.57256(19) 0.10751(17) 0.54731(11) 0.0219(4) Uani d . 1 . .
C C2 0.3428(2) 0.20710(19) 0.54799(12) 0.0272(5) Uani d . 1 . .
H H2A 0.2691 0.1714 0.5580 0.033 Uiso calc R 1 . .
H H2B 0.3746 0.2089 0.4944 0.033 Uiso calc R 1 . .
C C3 0.29449(19) 0.33458(19) 0.57567(11) 0.0263(5) Uani d . 1 . .
C C4 0.1671(2) 0.3788(2) 0.61380(13) 0.0347(5) Uani d . 1 . .
H H4 0.1105 0.3287 0.6223 0.042 Uiso calc R 1 . .
C C5 0.1217(2) 0.4952(2) 0.63952(14) 0.0421(6) Uani d . 1 . .
H H5 0.0347 0.5240 0.6660 0.050 Uiso calc R 1 . .
C C6 0.2020(2) 0.5698(2) 0.62687(14) 0.0404(6) Uani d . 1 . .
H H6 0.1705 0.6499 0.6440 0.049 Uiso calc R 1 . .
C C7 0.3282(2) 0.5264(2) 0.58913(13) 0.0369(6) Uani d . 1 . .
H H7 0.3844 0.5769 0.5806 0.044 Uiso calc R 1 . .
C C8 0.3742(2) 0.4103(2) 0.56352(12) 0.0300(5) Uani d . 1 . .
H H8 0.4615 0.3820 0.5373 0.036 Uiso calc R 1 . .
C C9 0.4060(2) 0.06529(19) 0.64844(11) 0.0266(5) Uani d . 1 . .
H H9A 0.4836 0.0071 0.6611 0.032 Uiso calc R 1 . .
H H9B 0.3490 0.0190 0.6386 0.032 Uiso calc R 1 . .
C C10 0.3337(2) 0.1449(2) 0.71421(11) 0.0278(5) Uani d . 1 . .
H H10A 0.2503 0.1959 0.7040 0.033 Uiso calc R 1 . .
H H10B 0.3132 0.0931 0.7568 0.033 Uiso calc R 1 . .
C C11 0.4075(2) 0.22489(19) 0.73399(11) 0.0279(5) Uani d . 1 . .
H H11A 0.4242 0.2798 0.6925 0.033 Uiso calc R 1 . .
H H11B 0.4926 0.1745 0.7422 0.033 Uiso calc R 1 . .
C C12 0.3352(2) 0.2987(2) 0.80179(12) 0.0332(5) Uani d . 1 . .
H H12A 0.2468 0.3428 0.7955 0.040 Uiso calc R 1 . .
H H12B 0.3262 0.2437 0.8442 0.040 Uiso calc R 1 . .
C C13 0.4018(2) 0.3877(2) 0.81796(12) 0.0340(5) Uani d . 1 . .
H H13A 0.4916 0.3435 0.8218 0.041 Uiso calc R 1 . .
H H13B 0.4078 0.4441 0.7760 0.041 Uiso calc R 1 . .
C C14 0.3365(2) 0.4600(2) 0.88661(12) 0.0342(5) Uani d . 1 . .
H H14A 0.3318 0.4043 0.9289 0.041 Uiso calc R 1 . .
H H14B 0.2465 0.5042 0.8833 0.041 Uiso calc R 1 . .
C C15 0.4060(2) 0.5490(2) 0.89997(12) 0.0341(5) Uani d . 1 . .
H H15A 0.4112 0.6042 0.8574 0.041 Uiso calc R 1 . .
H H15B 0.4959 0.5046 0.9034 0.041 Uiso calc R 1 . .
C C16 0.3417(2) 0.6231(2) 0.96837(13) 0.0341(5) Uani d . 1 . .
H H16A 0.2511 0.6661 0.9656 0.041 Uiso calc R 1 . .
H H16B 0.3387 0.5682 1.0112 0.041 Uiso calc R 1 . .
C C17 0.4102(2) 0.7137(2) 0.97988(12) 0.0340(5) Uani d . 1 . .
H H17A 0.4108 0.7700 0.9377 0.041 Uiso calc R 1 . .
H H17B 0.5016 0.6709 0.9810 0.041 Uiso calc R 1 . .
C C18 0.3486(2) 0.7857(2) 1.04965(12) 0.0336(5) Uani d . 1 . .
H H18A 0.2567 0.8274 1.0490 0.040 Uiso calc R 1 . .
H H18B 0.3495 0.7296 1.0919 0.040 Uiso calc R 1 . .
C C19 0.4158(2) 0.8777(2) 1.06021(12) 0.0326(5) Uani d . 1 . .
H H19A 0.4135 0.9346 1.0183 0.039 Uiso calc R 1 . .
H H19B 0.5081 0.8362 1.0599 0.039 Uiso calc R 1 . .
C C20 0.3563(2) 0.9484(2) 1.13037(12) 0.0315(5) Uani d . 1 . .
H H20A 0.2640 0.9899 1.1307 0.038 Uiso calc R 1 . .
H H20B 0.3588 0.8916 1.1723 0.038 Uiso calc R 1 . .
C C21 0.4238(2) 1.0405(2) 1.14052(13) 0.0410(6) Uani d . 1 . .
H H21A 0.4230 1.0964 1.0981 0.049 Uiso calc R 1 . .
H H21B 0.5157 0.9989 1.1413 0.049 Uiso calc R 1 . .
C C22 0.3622(3) 1.1126(2) 1.20980(14) 0.0517(7) Uani d . 1 . .
H H22A 0.2712 1.1543 1.2095 0.062 Uiso calc R 1 . .
H H22B 0.4091 1.1715 1.2124 0.062 Uiso calc R 1 . .
H H22C 0.3664 1.0585 1.2523 0.062 Uiso calc R 1 . .
C C23 0.94184(19) 0.15950(17) 0.58946(11) 0.0211(4) Uani d . 1 . .
C C24 0.73607(19) 0.31852(18) 0.59877(12) 0.0262(5) Uani d . 1 . .
H H24A 0.6508 0.3052 0.6215 0.031 Uiso calc R 1 . .
H H24B 0.7529 0.3036 0.5459 0.031 Uiso calc R 1 . .
C C25 0.72970(19) 0.44683(18) 0.60955(11) 0.0221(4) Uani d . 1 . .
C C26 0.6207(2) 0.5230(2) 0.65140(12) 0.0317(5) Uani d . 1 . .
H H26 0.5483 0.4944 0.6737 0.038 Uiso calc R 1 . .
C C27 0.6166(2) 0.6411(2) 0.66099(14) 0.0427(6) Uani d . 1 . .
H H27 0.5416 0.6928 0.6901 0.051 Uiso calc R 1 . .
C C28 0.7200(3) 0.6833(2) 0.62873(14) 0.0430(6) Uani d . 1 . .
H H28 0.7172 0.7642 0.6356 0.052 Uiso calc R 1 . .
C C29 0.8279(2) 0.6086(2) 0.58637(13) 0.0391(6) Uani d . 1 . .
H H29 0.8995 0.6381 0.5635 0.047 Uiso calc R 1 . .
C C30 0.8329(2) 0.4914(2) 0.57690(12) 0.0307(5) Uani d . 1 . .
H H30 0.9081 0.4403 0.5476 0.037 Uiso calc R 1 . .
C C31 0.8067(2) 0.2133(2) 0.71060(11) 0.0277(5) Uani d . 1 . .
H H31A 0.8220 0.1262 0.7206 0.033 Uiso calc R 1 . .
H H31B 0.7129 0.2517 0.7286 0.033 Uiso calc R 1 . .
C C32 0.8813(2) 0.2607(2) 0.75521(12) 0.0300(5) Uani d . 1 . .
H H32A 0.8832 0.2131 0.8010 0.036 Uiso calc R 1 . .
H H32B 0.9721 0.2464 0.7275 0.036 Uiso calc R 1 . .
C C33 0.8288(2) 0.39255(19) 0.77481(12) 0.0282(5) Uani d . 1 . .
H H33A 0.7343 0.4110 0.7956 0.034 Uiso calc R 1 . .
H H33B 0.8415 0.4418 0.7299 0.034 Uiso calc R 1 . .
C C34 0.8954(2) 0.4262(2) 0.82971(12) 0.0307(5) Uani d . 1 . .
H H34A 0.8868 0.3733 0.8732 0.037 Uiso calc R 1 . .
H H34B 0.9891 0.4110 0.8077 0.037 Uiso calc R 1 . .
C C35 0.8410(2) 0.5560(2) 0.85387(12) 0.0329(5) Uani d . 1 . .
H H35A 0.7462 0.5728 0.8731 0.040 Uiso calc R 1 . .
H H35B 0.8547 0.6090 0.8109 0.040 Uiso calc R 1 . .
C C36 0.9027(2) 0.5862(2) 0.91201(13) 0.0339(5) Uani d . 1 . .
H H36A 0.9970 0.5723 0.8919 0.041 Uiso calc R 1 . .
H H36B 0.8923 0.5307 0.9540 0.041 Uiso calc R 1 . .
C C37 0.8459(2) 0.7147(2) 0.93915(13) 0.0323(5) Uani d . 1 . .
H H37A 0.8583 0.7702 0.8974 0.039 Uiso calc R 1 . .
H H37B 0.7513 0.7292 0.9582 0.039 Uiso calc R 1 . .
C C38 0.9059(2) 0.7432(2) 0.99842(12) 0.0318(5) Uani d . 1 . .
H H38A 1.0005 0.7285 0.9793 0.038 Uiso calc R 1 . .
H H38B 0.8935 0.6876 1.0402 0.038 Uiso calc R 1 . .
C C39 0.8494(2) 0.8716(2) 1.02573(12) 0.0308(5) Uani d . 1 . .
H H39A 0.8610 0.9273 0.9839 0.037 Uiso calc R 1 . .
H H39B 0.7550 0.8861 1.0453 0.037 Uiso calc R 1 . .
C C40 0.9106(2) 0.8998(2) 1.08433(12) 0.0314(5) Uani d . 1 . .
H H40A 1.0051 0.8851 1.0647 0.038 Uiso calc R 1 . .
H H40B 0.8990 0.8441 1.1261 0.038 Uiso calc R 1 . .
C C41 0.8545(2) 1.0287(2) 1.11195(12) 0.0323(5) Uani d . 1 . .
H H41A 0.8642 1.0848 1.0702 0.039 Uiso calc R 1 . .
H H41B 0.7605 1.0430 1.1331 0.039 Uiso calc R 1 . .
C C42 0.9204(2) 1.0552(2) 1.16927(13) 0.0391(6) Uani d . 1 . .
H H42A 1.0146 1.0389 1.1481 0.047 Uiso calc R 1 . .
H H42B 0.9098 0.9991 1.2109 0.047 Uiso calc R 1 . .
C C43 0.8696(3) 1.1830(2) 1.19806(14) 0.0480(7) Uani d . 1 . .
H H43A 0.9298 1.1967 1.2263 0.058 Uiso calc R 1 . .
H H43B 0.8681 1.2401 1.1563 0.058 Uiso calc R 1 . .
C C44 0.7356(3) 1.2077(3) 1.24580(16) 0.0590(8) Uani d . 1 . .
H H44A 0.6753 1.1952 1.2179 0.071 Uiso calc R 1 . .
H H44B 0.7069 1.2909 1.2625 0.071 Uiso calc R 1 . .
H H44C 0.7370 1.1532 1.2881 0.071 Uiso calc R 1 . .

loop_
_atom_site_aniso_label
_atom_site_aniso_U_11
_atom_site_aniso_U_22
_atom_site_aniso_U_33
_atom_site_aniso_U_12
_atom_site_aniso_U_13
_atom_site_aniso_U_23
Zn1 0.02638(15) 0.02349(14) 0.02330(14) -0.00954(11) -0.00226(10) -0.00692(10)
S1 0.0280(3) 0.0263(3) 0.0206(3) -0.0076(2) -0.0048(2) -0.0019(2)
S2 0.0276(3) 0.0223(3) 0.0270(3) -0.0070(2) -0.0050(2) 0.0018(2)
S3 0.0277(3) 0.0216(3) 0.0215(3) -0.0105(2) -0.0037(2) -0.0017(2)
S4 0.0300(3) 0.0246(3) 0.0215(3) -0.0030(2) -0.0067(2) -0.0061(2)
N1 0.0254(9) 0.0223(9) 0.0216(9) -0.0097(7) -0.0050(7) -0.0034(7)
N2 0.0228(9) 0.0213(9) 0.0235(9) -0.0085(7) -0.0034(7) -0.0062(7)
C1 0.0287(11) 0.0158(10) 0.0230(11) -0.0073(9) -0.0054(9) -0.0080(8)
C2 0.0242(11) 0.0310(12) 0.0303(12) -0.0114(10) -0.0079(9) -0.0034(9)
C3 0.0254(11) 0.0305(12) 0.0247(11) -0.0082(10) -0.0093(9) 0.0020(9)
C4 0.0266(12) 0.0379(14) 0.0404(14) -0.0101(11) -0.0070(10) -0.0013(11)
C5 0.0271(13) 0.0409(15) 0.0493(16) 0.0004(11) -0.0007(11) -0.0074(12)
C6 0.0434(15) 0.0258(13) 0.0491(16) -0.0016(11) -0.0130(12) -0.0045(11)
C7 0.0403(14) 0.0267(13) 0.0466(15) -0.0129(11) -0.0120(12) 0.0043(11)
C8 0.0261(12) 0.0307(13) 0.0323(12) -0.0081(10) -0.0052(10) 0.0021(10)
C9 0.0289(12) 0.0267(12) 0.0267(11) -0.0141(10) -0.0015(9) -0.0030(9)
C10 0.0292(12) 0.0316(12) 0.0236(11) -0.0120(10) -0.0028(9) -0.0021(9)
C11 0.0302(12) 0.0316(12) 0.0244(11) -0.0129(10) -0.0045(9) -0.0029(9)
C12 0.0352(13) 0.0404(14) 0.0280(12) -0.0168(11) -0.0043(10) -0.0075(10)
C13 0.0410(13) 0.0371(13) 0.0286(12) -0.0187(11) -0.0053(10) -0.0046(10)
C14 0.0352(13) 0.0374(14) 0.0329(13) -0.0143(11) -0.0050(10) -0.0088(10)
C15 0.0401(13) 0.0346(13) 0.0311(12) -0.0162(11) -0.0055(10) -0.0068(10)
C16 0.0342(13) 0.0349(13) 0.0349(13) -0.0101(11) -0.0078(10) -0.0082(10)
C17 0.0400(13) 0.0344(13) 0.0316(13) -0.0147(11) -0.0078(10) -0.0065(10)
C18 0.0338(13) 0.0341(13) 0.0344(13) -0.0111(11) -0.0057(10) -0.0068(10)
C19 0.0365(13) 0.0328(13) 0.0294(12) -0.0127(11) -0.0037(10) -0.0050(10)
C20 0.0371(13) 0.0309(13) 0.0277(12) -0.0099(10) -0.0075(10) -0.0035(10)
C21 0.0569(16) 0.0363(14) 0.0337(13) -0.0178(12) -0.0089(12) -0.0069(11)
C22 0.081(2) 0.0381(15) 0.0388(15) -0.0133(14) -0.0196(14) -0.0083(12)
C23 0.0257(11) 0.0207(10) 0.0218(10) -0.0142(9) -0.0037(9) -0.0037(8)
C24 0.0210(11) 0.0259(12) 0.0325(12) -0.0051(9) -0.0066(9) -0.0079(9)
C25 0.0257(11) 0.0213(11) 0.0200(10) -0.0048(9) -0.0077(9) -0.0024(8)
C26 0.0271(12) 0.0306(13) 0.0343(13) -0.0045(10) -0.0033(10) -0.0058(10)
C27 0.0452(15) 0.0300(13) 0.0455(15) 0.0058(12) -0.0110(12) -0.0146(11)
C28 0.0699(18) 0.0204(12) 0.0445(15) -0.0114(13) -0.0259(14) 0.0016(11)
C29 0.0547(16) 0.0349(14) 0.0349(14) -0.0250(13) -0.0107(12) 0.0084(11)
C30 0.0348(13) 0.0302(12) 0.0268(12) -0.0122(10) -0.0013(10) -0.0022(9)
C31 0.0279(12) 0.0294(12) 0.0242(11) -0.0099(10) 0.0018(9) -0.0051(9)
C32 0.0307(12) 0.0330(13) 0.0252(11) -0.0063(10) -0.0042(9) -0.0093(9)
C33 0.0317(12) 0.0287(12) 0.0257(11) -0.0091(10) -0.0069(9) -0.0045(9)
C34 0.0355(13) 0.0311(13) 0.0264(12) -0.0074(10) -0.0089(10) -0.0062(9)
C35 0.0378(13) 0.0321(13) 0.0304(12) -0.0076(11) -0.0115(10) -0.0050(10)
C36 0.0365(13) 0.0330(13) 0.0340(13) -0.0081(11) -0.0105(10) -0.0099(10)
C37 0.0352(13) 0.0309(13) 0.0331(13) -0.0090(10) -0.0111(10) -0.0045(10)
C38 0.0351(13) 0.0320(13) 0.0308(12) -0.0099(10) -0.0091(10) -0.0068(10)
C39 0.0358(13) 0.0304(12) 0.0278(12) -0.0103(10) -0.0078(10) -0.0030(10)
C40 0.0343(13) 0.0334(13) 0.0277(12) -0.0099(10) -0.0064(10) -0.0059(10)
C41 0.0392(13) 0.0307(13) 0.0279(12) -0.0114(11) -0.0061(10) -0.0025(10)
C42 0.0410(14) 0.0441(15) 0.0349(14) -0.0134(12) -0.0074(11) -0.0130(11)
C43 0.0604(17) 0.0489(16) 0.0404(15) -0.0254(14) -0.0051(13) -0.0131(12)
C44 0.0670(19) 0.0537(18) 0.0540(18) -0.0136(16) -0.0067(15) -0.0190(15)

loop_
_atom_type_symbol
_atom_type_description
_atom_type_scat_dispersion_real
_atom_type_scat_dispersion_imag
_atom_type_scat_source
C C 0.0033 0.0016 'International Tables Vol C Tables 4.2.6.8 and 6.1.1.4'
H H 0.0000 0.0000 'International Tables Vol C Tables 4.2.6.8 and 6.1.1.4'
N N 0.0061 0.0033 'International Tables Vol C Tables 4.2.6.8 and 6.1.1.4'
S S 0.1246 0.1234 'International Tables Vol C Tables 4.2.6.8 and 6.1.1.4'
Zn Zn 0.2839 1.4301 'International Tables Vol C Tables 4.2.6.8 and 6.1.1.4'

loop_
_geom_angle_atom_site_label_1
_geom_angle_atom_site_label_2
_geom_angle_atom_site_label_3
_geom_angle_site_symmetry_1
_geom_angle_site_symmetry_3
_geom_angle
_geom_angle_publ_flag
S4 Zn1 S2 . . 136.18(2) yes
S4 Zn1 S3 . . 103.77(2) ?
S2 Zn1 S3 . . 114.12(2) ?
S4 Zn1 S1 . . 108.81(2) ?
S2 Zn1 S1 . . 75.71(2) ?
S3 Zn1 S1 . . 113.87(2) ?
S1 Zn1 S3 . 2_756 154.92(2) yes
C1 S1 Zn1 . . 82.52(7) ?
C1 S2 Zn1 . . 85.54(7) ?
C23 S3 Zn1 . . 97.24(6) ?
C23 S4 Zn1 2_756 . 95.32(7) ?
C1 N1 C9 . . 121.94(17) ?
C1 N1 C2 . . 121.80(17) ?
C9 N1 C2 . . 115.75(16) ?
C23 N2 C24 . . 122.55(17) ?
C23 N2 C31 . . 120.41(17) ?
C24 N2 C31 . . 116.19(16) ?
N1 C1 S1 . . 122.21(16) ?
N1 C1 S2 . . 121.59(16) ?
S1 C1 S2 . . 116.20(11) ?
N1 C2 C3 . . 113.80(17) ?
N1 C2 H2A . . 108.8 ?
C3 C2 H2A . . 108.8 ?
N1 C2 H2B . . 108.8 ?
C3 C2 H2B . . 108.8 ?
H2A C2 H2B . . 107.7 ?
C8 C3 C4 . . 118.3(2) ?
C8 C3 C2 . . 121.65(18) ?
C4 C3 C2 . . 120.08(19) ?
C5 C4 C3 . . 120.7(2) ?
C5 C4 H4 . . 119.7 ?
C3 C4 H4 . . 119.7 ?
C6 C5 C4 . . 120.5(2) ?
C6 C5 H5 . . 119.8 ?
C4 C5 H5 . . 119.8 ?
C7 C6 C5 . . 119.1(2) ?
C7 C6 H6 . . 120.5 ?
C5 C6 H6 . . 120.5 ?
C6 C7 C8 . . 120.7(2) ?
C6 C7 H7 . . 119.6 ?
C8 C7 H7 . . 119.6 ?
C7 C8 C3 . . 120.8(2) ?
C7 C8 H8 . . 119.6 ?
C3 C8 H8 . . 119.6 ?
N1 C9 C10 . . 115.12(17) ?
N1 C9 H9A . . 108.5 ?
C10 C9 H9A . . 108.5 ?
N1 C9 H9B . . 108.5 ?
C10 C9 H9B . . 108.5 ?
H9A C9 H9B . . 107.5 ?
C11 C10 C9 . . 114.41(17) ?
C11 C10 H10A . . 108.7 ?
C9 C10 H10A . . 108.7 ?
C11 C10 H10B . . 108.7 ?
C9 C10 H10B . . 108.7 ?
H10A C10 H10B . . 107.6 ?
C10 C11 C12 . . 112.98(17) ?
C10 C11 H11A . . 109.0 ?
C12 C11 H11A . . 109.0 ?
C10 C11 H11B . . 109.0 ?
C12 C11 H11B . . 109.0 ?
H11A C11 H11B . . 107.8 ?
C13 C12 C11 . . 113.47(18) ?
C13 C12 H12A . . 108.9 ?
C11 C12 H12A . . 108.9 ?
C13 C12 H12B . . 108.9 ?
C11 C12 H12B . . 108.9 ?
H12A C12 H12B . . 107.7 ?
C14 C13 C12 . . 115.53(18) ?
C14 C13 H13A . . 108.4 ?
C12 C13 H13A . . 108.4 ?
C14 C13 H13B . . 108.4 ?
C12 C13 H13B . . 108.4 ?
H13A C13 H13B . . 107.5 ?
C13 C14 C15 . . 113.56(18) ?
C13 C14 H14A . . 108.9 ?
C15 C14 H14A . . 108.9 ?
C13 C14 H14B . . 108.9 ?
C15 C14 H14B . . 108.9 ?
H14A C14 H14B . . 107.7 ?
C14 C15 C16 . . 114.49(18) ?
C14 C15 H15A . . 108.6 ?
C16 C15 H15A . . 108.6 ?
C14 C15 H15B . . 108.6 ?
C16 C15 H15B . . 108.6 ?
H15A C15 H15B . . 107.6 ?
C17 C16 C15 . . 113.85(18) ?
C17 C16 H16A . . 108.8 ?
C15 C16 H16A . . 108.8 ?
C17 C16 H16B . . 108.8 ?
C15 C16 H16B . . 108.8 ?
H16A C16 H16B . . 107.7 ?
C16 C17 C18 . . 114.13(19) ?
C16 C17 H17A . . 108.7 ?
C18 C17 H17A . . 108.7 ?
C16 C17 H17B . . 108.7 ?
C18 C17 H17B . . 108.7 ?
H17A C17 H17B . . 107.6 ?
C19 C18 C17 . . 113.93(18) ?
C19 C18 H18A . . 108.8 ?
C17 C18 H18A . . 108.8 ?
C19 C18 H18B . . 108.8 ?
C17 C18 H18B . . 108.8 ?
H18A C18 H18B . . 107.7 ?
C18 C19 C20 . . 114.23(18) ?
C18 C19 H19A . . 108.7 ?
C20 C19 H19A . . 108.7 ?
C18 C19 H19B . . 108.7 ?
C20 C19 H19B . . 108.7 ?
H19A C19 H19B . . 107.6 ?
C21 C20 C19 . . 113.98(19) ?
C21 C20 H20A . . 108.8 ?
C19 C20 H20A . . 108.8 ?
C21 C20 H20B . . 108.8 ?
C19 C20 H20B . . 108.8 ?
H20A C20 H20B . . 107.7 ?
C20 C21 C22 . . 113.7(2) ?
C20 C21 H21A . . 108.8 ?
C22 C21 H21A . . 108.8 ?
C20 C21 H21B . . 108.8 ?
C22 C21 H21B . . 108.8 ?
H21A C21 H21B . . 107.7 ?
C21 C22 H22A . . 109.5 ?
C21 C22 H22B . . 109.5 ?
H22A C22 H22B . . 109.5 ?
C21 C22 H22C . . 109.5 ?
H22A C22 H22C . . 109.5 ?
H22B C22 H22C . . 109.5 ?
N2 C23 S4 . 2_756 120.54(15) ?
N2 C23 S3 . . 121.74(16) ?
S4 C23 S3 2_756 . 117.72(11) ?
N2 C24 C25 . . 113.18(17) ?
N2 C24 H24A . . 108.9 ?
C25 C24 H24A . . 108.9 ?
N2 C24 H24B . . 108.9 ?
C25 C24 H24B . . 108.9 ?
H24A C24 H24B . . 107.8 ?
C30 C25 C26 . . 118.7(2) ?
C30 C25 C24 . . 120.33(18) ?
C26 C25 C24 . . 121.01(18) ?
C25 C26 C27 . . 120.3(2) ?
C25 C26 H26 . . 119.9 ?
C27 C26 H26 . . 119.9 ?
C28 C27 C26 . . 120.3(2) ?
C28 C27 H27 . . 119.9 ?
C26 C27 H27 . . 119.9 ?
C27 C28 C29 . . 119.8(2) ?
C27 C28 H28 . . 120.1 ?
C29 C28 H28 . . 120.1 ?
C28 C29 C30 . . 120.3(2) ?
C28 C29 H29 . . 119.9 ?
C30 C29 H29 . . 119.9 ?
C29 C30 C25 . . 120.8(2) ?
C29 C30 H30 . . 119.6 ?
C25 C30 H30 . . 119.6 ?
N2 C31 C32 . . 117.10(17) ?
N2 C31 H31A . . 108.0 ?
C32 C31 H31A . . 108.0 ?
N2 C31 H31B . . 108.0 ?
C32 C31 H31B . . 108.0 ?
H31A C31 H31B . . 107.3 ?
C33 C32 C31 . . 116.30(18) ?
C33 C32 H32A . . 108.2 ?
C31 C32 H32A . . 108.2 ?
C33 C32 H32B . . 108.2 ?
C31 C32 H32B . . 108.2 ?
H32A C32 H32B . . 107.4 ?
C32 C33 C34 . . 112.19(18) ?
C32 C33 H33A . . 109.2 ?
C34 C33 H33A . . 109.2 ?
C32 C33 H33B . . 109.2 ?
C34 C33 H33B . . 109.2 ?
H33A C33 H33B . . 107.9 ?
C35 C34 C33 . . 113.98(18) ?
C35 C34 H34A . . 108.8 ?
C33 C34 H34A . . 108.8 ?
C35 C34 H34B . . 108.8 ?
C33 C34 H34B . . 108.8 ?
H34A C34 H34B . . 107.7 ?
C34 C35 C36 . . 113.37(19) ?
C34 C35 H35A . . 108.9 ?
C36 C35 H35A . . 108.9 ?
C34 C35 H35B . . 108.9 ?
C36 C35 H35B . . 108.9 ?
H35A C35 H35B . . 107.7 ?
C35 C36 C37 . . 114.20(19) ?
C35 C36 H36A . . 108.7 ?
C37 C36 H36A . . 108.7 ?
C35 C36 H36B . . 108.7 ?
C37 C36 H36B . . 108.7 ?
H36A C36 H36B . . 107.6 ?
C38 C37 C36 . . 113.87(19) ?
C38 C37 H37A . . 108.8 ?
C36 C37 H37A . . 108.8 ?
C38 C37 H37B . . 108.8 ?
C36 C37 H37B . . 108.8 ?
H37A C37 H37B . . 107.7 ?
C37 C38 C39 . . 114.07(19) ?
C37 C38 H38A . . 108.7 ?
C39 C38 H38A . . 108.7 ?
C37 C38 H38B . . 108.7 ?
C39 C38 H38B . . 108.7 ?
H38A C38 H38B . . 107.6 ?
C40 C39 C38 . . 113.79(19) ?
C40 C39 H39A . . 108.8 ?
C38 C39 H39A . . 108.8 ?
C40 C39 H39B . . 108.8 ?
C38 C39 H39B . . 108.8 ?
H39A C39 H39B . . 107.7 ?
C39 C40 C41 . . 114.09(19) ?
C39 C40 H40A . . 108.7 ?
C41 C40 H40A . . 108.7 ?
C39 C40 H40B . . 108.7 ?
C41 C40 H40B . . 108.7 ?
H40A C40 H40B . . 107.6 ?
C42 C41 C40 . . 112.82(19) ?
C42 C41 H41A . . 109.0 ?
C40 C41 H41A . . 109.0 ?
C42 C41 H41B . . 109.0 ?
C40 C41 H41B . . 109.0 ?
H41A C41 H41B . . 107.8 ?
C41 C42 C43 . . 115.1(2) ?
C41 C42 H42A . . 108.5 ?
C43 C42 H42A . . 108.5 ?
C41 C42 H42B . . 108.5 ?
C43 C42 H42B . . 108.5 ?
H42A C42 H42B . . 107.5 ?
C44 C43 C42 . . 112.5(2) ?
C44 C43 H43A . . 109.1 ?
C42 C43 H43A . . 109.1 ?
C44 C43 H43B . . 109.1 ?
C42 C43 H43B . . 109.1 ?
H43A C43 H43B . . 107.8 ?
C43 C44 H44A . . 109.5 ?
C43 C44 H44B . . 109.5 ?
H44A C44 H44B . . 109.5 ?
C43 C44 H44C . . 109.5 ?
H44A C44 H44C . . 109.5 ?
H44B C44 H44C . . 109.5 ?
S4 Zn1 S3 . 2_756 68.266(19) ?
S2 Zn1 S3 . 2_756 89.532(19) ?
S3 Zn1 S3 . 2_756 90.553(19) ?
S1 Zn1 S3 . 2_756 154.920(19) ?
C23 S4 Zn1 2_756 . 95.32(7) ?

loop_
_geom_bond_atom_site_label_1
_geom_bond_atom_site_label_2
_geom_bond_site_symmetry_2
_geom_bond_distance
_geom_bond_publ_flag
Zn1 S4 . 2.3396(6) yes
Zn1 S2 . 2.3398(6) yes
Zn1 S3 . 2.3711(6) yes
Zn1 S1 . 2.4420(6) yes
Zn1 S3 2_756 2.8879(6) yes
S1 C1 . 1.726(2) ?
S2 C1 . 1.732(2) ?
S3 C23 . 1.748(2) ?
S4 C23 2_756 1.720(2) ?
N1 C1 . 1.333(3) ?
N1 C9 . 1.472(3) ?
N1 C2 . 1.478(3) ?
N2 C23 . 1.323(2) ?
N2 C24 . 1.479(3) ?
N2 C31 . 1.486(3) ?
C2 C3 . 1.514(3) ?
C2 H2A . 0.9900 ?
C2 H2B . 0.9900 ?
C3 C8 . 1.387(3) ?
C3 C4 . 1.390(3) ?
C4 C5 . 1.386(3) ?
C4 H4 . 0.9500 ?
C5 C6 . 1.381(3) ?
C5 H5 . 0.9500 ?
C6 C7 . 1.376(3) ?
C6 H6 . 0.9500 ?
C7 C8 . 1.382(3) ?
C7 H7 . 0.9500 ?
C8 H8 . 0.9500 ?
C9 C10 . 1.525(3) ?
C9 H9A . 0.9900 ?
C9 H9B . 0.9900 ?
C10 C11 . 1.514(3) ?
C10 H10A . 0.9900 ?
C10 H10B . 0.9900 ?
C11 C12 . 1.521(3) ?
C11 H11A . 0.9900 ?
C11 H11B . 0.9900 ?
C12 C13 . 1.513(3) ?
C12 H12A . 0.9900 ?
C12 H12B . 0.9900 ?
C13 C14 . 1.513(3) ?
C13 H13A . 0.9900 ?
C13 H13B . 0.9900 ?
C14 C15 . 1.518(3) ?
C14 H14A . 0.9900 ?
C14 H14B . 0.9900 ?
C15 C16 . 1.518(3) ?
C15 H15A . 0.9900 ?
C15 H15B . 0.9900 ?
C16 C17 . 1.515(3) ?
C16 H16A . 0.9900 ?
C16 H16B . 0.9900 ?
C17 C18 . 1.524(3) ?
C17 H17A . 0.9900 ?
C17 H17B . 0.9900 ?
C18 C19 . 1.512(3) ?
C18 H18A . 0.9900 ?
C18 H18B . 0.9900 ?
C19 C20 . 1.521(3) ?
C19 H19A . 0.9900 ?
C19 H19B . 0.9900 ?
C20 C21 . 1.514(3) ?
C20 H20A . 0.9900 ?
C20 H20B . 0.9900 ?
C21 C22 . 1.517(3) ?
C21 H21A . 0.9900 ?
C21 H21B . 0.9900 ?
C22 H22A . 0.9800 ?
C22 H22B . 0.9800 ?
C22 H22C . 0.9800 ?
C23 S4 2_756 1.720(2) ?
C24 C25 . 1.502(3) ?
C24 H24A . 0.9900 ?
C24 H24B . 0.9900 ?
C25 C30 . 1.383(3) ?
C25 C26 . 1.383(3) ?
C26 C27 . 1.386(3) ?
C26 H26 . 0.9500 ?
C27 C28 . 1.368(4) ?
C27 H27 . 0.9500 ?
C28 C29 . 1.373(3) ?
C28 H28 . 0.9500 ?
C29 C30 . 1.373(3) ?
C29 H29 . 0.9500 ?
C30 H30 . 0.9500 ?
C31 C32 . 1.525(3) ?
C31 H31A . 0.9900 ?
C31 H31B . 0.9900 ?
C32 C33 . 1.518(3) ?
C32 H32A . 0.9900 ?
C32 H32B . 0.9900 ?
C33 C34 . 1.525(3) ?
C33 H33A . 0.9900 ?
C33 H33B . 0.9900 ?
C34 C35 . 1.520(3) ?
C34 H34A . 0.9900 ?
C34 H34B . 0.9900 ?
C35 C36 . 1.522(3) ?
C35 H35A . 0.9900 ?
C35 H35B . 0.9900 ?
C36 C37 . 1.523(3) ?
C36 H36A . 0.9900 ?
C36 H36B . 0.9900 ?
C37 C38 . 1.519(3) ?
C37 H37A . 0.9900 ?
C37 H37B . 0.9900 ?
C38 C39 . 1.523(3) ?
C38 H38A . 0.9900 ?
C38 H38B . 0.9900 ?
C39 C40 . 1.516(3) ?
C39 H39A . 0.9900 ?
C39 H39B . 0.9900 ?
C40 C41 . 1.530(3) ?
C40 H40A . 0.9900 ?
C40 H40B . 0.9900 ?
C41 C42 . 1.523(3) ?
C41 H41A . 0.9900 ?
C41 H41B . 0.9900 ?
C42 C43 . 1.525(3) ?
C42 H42A . 0.9900 ?
C42 H42B . 0.9900 ?
C43 C44 . 1.504(4) ?
C43 H43A . 0.9900 ?
C43 H43B . 0.9900 ?
C44 H44A . 0.9800 ?
C44 H44B . 0.9800 ?
C44 H44C . 0.9800 ?

loop_
_geom_torsion_atom_site_label_1
_geom_torsion_atom_site_label_2
_geom_torsion_atom_site_label_3
_geom_torsion_atom_site_label_4
_geom_torsion_site_symmetry_1
_geom_torsion_site_symmetry_2
_geom_torsion_site_symmetry_3
_geom_torsion_site_symmetry_4
_geom_torsion
_geom_torsion_publ_flag
S4 Zn1 S1 C1 . . . . 133.25(7) ?
S2 Zn1 S1 C1 . . . . -1.16(6) ?
S3 Zn1 S1 C1 . . . . -111.56(7) ?
S4 Zn1 S2 C1 . . . . -101.28(7) ?
S3 Zn1 S2 C1 . . . . 111.24(7) ?
S1 Zn1 S2 C1 . . . . 1.15(6) ?
S4 Zn1 S3 C23 . . . . -144.88(7) ?
S2 Zn1 S3 C23 . . . . 12.59(7) ?
S1 Zn1 S3 C23 . . . . 96.99(7) ?
S2 Zn1 S4 C23 . . . 2_756 -71.68(7) ?
S3 Zn1 S4 C23 . . . 2_756 77.98(7) ?
S1 Zn1 S4 C23 . . . 2_756 -160.44(6) ?
C9 N1 C1 S1 . . . . 171.79(14) ?
C2 N1 C1 S1 . . . . 0.3(3) ?
C9 N1 C1 S2 . . . . -7.7(3) ?
C2 N1 C1 S2 . . . . -179.22(14) ?
Zn1 S1 C1 N1 . . . . -177.87(16) ?
Zn1 S1 C1 S2 . . . . 1.69(9) ?
Zn1 S2 C1 N1 . . . . 177.81(16) ?
Zn1 S2 C1 S1 . . . . -1.76(10) ?
C1 N1 C2 C3 . . . . -98.4(2) ?
C9 N1 C2 C3 . . . . 89.6(2) ?
N1 C2 C3 C8 . . . . 64.1(3) ?
N1 C2 C3 C4 . . . . -116.5(2) ?
C8 C3 C4 C5 . . . . -0.6(3) ?
C2 C3 C4 C5 . . . . 179.9(2) ?
C3 C4 C5 C6 . . . . 0.8(4) ?
C4 C5 C6 C7 . . . . -0.8(4) ?
C5 C6 C7 C8 . . . . 0.6(4) ?
C6 C7 C8 C3 . . . . -0.4(4) ?
C4 C3 C8 C7 . . . . 0.4(3) ?
C2 C3 C8 C7 . . . . 179.9(2) ?
C1 N1 C9 C10 . . . . 121.0(2) ?
C2 N1 C9 C10 . . . . -67.1(2) ?
N1 C9 C10 C11 . . . . -56.0(3) ?
C9 C10 C11 C12 . . . . -177.38(19) ?
C10 C11 C12 C13 . . . . -174.42(19) ?
C11 C12 C13 C14 . . . . -177.7(2) ?
C12 C13 C14 C15 . . . . -179.3(2) ?
C13 C14 C15 C16 . . . . 179.7(2) ?
C14 C15 C16 C17 . . . . -178.5(2) ?
C15 C16 C17 C18 . . . . -178.2(2) ?
C16 C17 C18 C19 . . . . -178.9(2) ?
C17 C18 C19 C20 . . . . -179.0(2) ?
C18 C19 C20 C21 . . . . -179.9(2) ?
C19 C20 C21 C22 . . . . 178.7(2) ?
C24 N2 C23 S4 . . . 2_756 -176.67(14) ?
C31 N2 C23 S4 . . . 2_756 -7.6(2) ?
C24 N2 C23 S3 . . . . 3.5(3) ?
C31 N2 C23 S3 . . . . 172.55(14) ?
Zn1 S3 C23 N2 . . . . -82.29(16) ?
Zn1 S3 C23 S4 . . . 2_756 97.90(10) ?
C23 N2 C24 C25 . . . . -112.7(2) ?
C31 N2 C24 C25 . . . . 77.9(2) ?
N2 C24 C25 C30 . . . . 64.7(3) ?
N2 C24 C25 C26 . . . . -116.0(2) ?
C30 C25 C26 C27 . . . . -0.9(3) ?
C24 C25 C26 C27 . . . . 179.8(2) ?
C25 C26 C27 C28 . . . . 0.4(4) ?
C26 C27 C28 C29 . . . . 0.4(4) ?
C27 C28 C29 C30 . . . . -0.7(4) ?
C28 C29 C30 C25 . . . . 0.2(4) ?
C26 C25 C30 C29 . . . . 0.6(3) ?
C24 C25 C30 C29 . . . . 179.9(2) ?
C23 N2 C31 C32 . . . . 80.0(2) ?
C24 N2 C31 C32 . . . . -110.3(2) ?
N2 C31 C32 C33 . . . . 83.7(2) ?
C31 C32 C33 C34 . . . . 170.34(18) ?
C32 C33 C34 C35 . . . . -177.04(18) ?
C33 C34 C35 C36 . . . . 176.50(19) ?
C34 C35 C36 C37 . . . . -177.71(19) ?
C35 C36 C37 C38 . . . . 178.65(19) ?
C36 C37 C38 C39 . . . . 179.98(19) ?
C37 C38 C39 C40 . . . . -179.42(19) ?
C38 C39 C40 C41 . . . . 179.92(18) ?
C39 C40 C41 C42 . . . . -178.47(19) ?
C40 C41 C42 C43 . . . . 179.18(19) ?
C41 C42 C43 C44 . . . . 70.9(3) ?
